data_1572481
loop_
_publ_author_name
'Yoon, Joseph S.'
'Abdellaoui, Mehdi'
'Gembicky, Milan'
'Bertrand, Guy'

_publ_section_title
;
 A carbene-stabilized diphosphorus: a triple-bonded diphosphorus (P[triple
 bond, length as m-dash]P) and a bis(phosphinidene) (P-P) transfer agent.
;
_journal_issue 38
_journal_name_full 'Chemical science'
_journal_page_first 15713
_journal_page_last 15716
_journal_paper_doi 10.1039/d4sc05091f
_journal_volume 15
_journal_year 2024
_chemical_formula_moiety 'C14 H30 N2 P2'
_chemical_formula_sum 'C14 H30 N2 P2'
_chemical_formula_weight 288.34
_space_group_crystal_system monoclinic
_space_group_IT_number 14
_space_group_name_Hall '-P 2yn'
_space_group_name_H-M_alt 'P 1 21/n 1'
_atom_sites_solution_hydrogens mixed
_atom_sites_solution_primary dual
_audit_creation_date 2024-07-03
_audit_creation_method
;
Olex2 1.5
(compiled 2024.02.16 svn.r378c4104 for OlexSys, GUI svn.r6928)
;
_audit_update_record
;
2024-07-03 deposited with the CCDC.	2024-09-02 downloaded from the CCDC.
;
_cell_angle_alpha 90
_cell_angle_beta 113.731(4)
_cell_angle_gamma 90
_cell_formula_units_Z 4
_cell_length_a 11.7119(16)
_cell_length_b 11.7054(15)
_cell_length_c 14.533(2)
_cell_measurement_reflns_used 9838
_cell_measurement_temperature 100
_cell_measurement_theta_max 24.97
_cell_measurement_theta_min 2.57
_cell_volume 1823.9(4)
_computing_cell_refinement 'SAINT v8.40B (Bruker, 2019)'
_computing_data_collection 'APEX5 v2023.9-2 (Bruker, 2023)'
_computing_data_reduction 'SAINT v8.40B (Bruker, 2019)'
_computing_molecular_graphics 'Olex2 1.5 (Dolomanov et al., 2009)'
_computing_publication_material 'Olex2 1.5 (Dolomanov et al., 2009)'
_computing_structure_refinement 'XL  (Sheldrick, 2008)'
_computing_structure_solution 'XT (Sheldrick, 2008)'
_diffrn_ambient_temperature 100
_diffrn_detector 'Bruker Photon III Area Detector'
_diffrn_detector_area_resol_mean 7.407
_diffrn_detector_type 'CPAD Area Detector'
_diffrn_measured_fraction_theta_full 0.999
_diffrn_measured_fraction_theta_max 0.985
_diffrn_measurement_device 'Fixed Chi Three-Circle Diffractometer'
_diffrn_measurement_device_type 'Bruker D8 Venture'
_diffrn_measurement_method '\w and \f scans'
_diffrn_radiation_monochromator 'Double Bounce Multilayer Mirrors'
_diffrn_radiation_probe x-ray
_diffrn_radiation_type MoK\a
_diffrn_radiation_wavelength 0.71073
_diffrn_radiation_xray_symbol K-L~3~
_diffrn_reflns_av_R_equivalents 0.0771
_diffrn_reflns_av_unetI/netI 0.0216
_diffrn_reflns_Laue_measured_fraction_full 0.999
_diffrn_reflns_Laue_measured_fraction_max 0.985
_diffrn_reflns_limit_h_max 14
_diffrn_reflns_limit_h_min -14
_diffrn_reflns_limit_k_max 14
_diffrn_reflns_limit_k_min -14
_diffrn_reflns_limit_l_max 17
_diffrn_reflns_limit_l_min -17
_diffrn_reflns_number 79435
_diffrn_reflns_point_group_measured_fraction_full 0.999
_diffrn_reflns_point_group_measured_fraction_max 0.985
_diffrn_reflns_theta_full 25.242
_diffrn_reflns_theta_max 25.560
_diffrn_reflns_theta_min 2.576
_diffrn_source 'Micro Focus Rotating Anode'
_diffrn_source_current 50.0
_diffrn_source_power 2.5
_diffrn_source_type 'Bruker TXS'
_diffrn_source_voltage 50.0
_diffrn_standards_number 0
_exptl_absorpt_coefficient_mu 0.228
_exptl_absorpt_correction_T_max 0.5547
_exptl_absorpt_correction_T_min 0.5293
_exptl_absorpt_correction_type multi-scan
_exptl_absorpt_process_details
;
SADABS-2016/2 (Bruker,2016/2) was used for absorption correction.
wR2(int) was 0.1348 before and 0.0678 after correction.
The Ratio of minimum to maximum transmission is 0.9542.
The \l/2 correction factor is Not present.
;
_exptl_crystal_colour yellow
_exptl_crystal_colour_primary yellow
_exptl_crystal_density_diffrn 1.050
_exptl_crystal_description plank
_exptl_crystal_F_000 632
_exptl_crystal_size_max 0.15
_exptl_crystal_size_mid 0.12
_exptl_crystal_size_min 0.08
_refine_diff_density_max 0.444
_refine_diff_density_min -0.218
_refine_diff_density_rms 0.039
_refine_ls_extinction_method none
_refine_ls_goodness_of_fit_ref 1.060
_refine_ls_hydrogen_treatment mixed
_refine_ls_matrix_type full
_refine_ls_number_parameters 348
_refine_ls_number_reflns 3363
_refine_ls_number_restraints 261
_refine_ls_restrained_S_all 1.078
_refine_ls_R_factor_all 0.0641
_refine_ls_R_factor_gt 0.0473
_refine_ls_shift/su_max 0.000
_refine_ls_shift/su_mean 0.000
_refine_ls_structure_factor_coef Fsqd
_refine_ls_weighting_details 'w=1/[\s^2^(Fo^2^)+(0.0463P)^2^+1.1604P] where P=(Fo^2^+2Fc^2^)/3'
_refine_ls_weighting_scheme calc
_refine_ls_wR_factor_gt 0.1110
_refine_ls_wR_factor_ref 0.1220
_reflns_Friedel_coverage 0.000
_reflns_number_gt 2679
_reflns_number_total 3363
_reflns_threshold_expression 'I > 2\s(I)'
_cod_data_source_file d4sc05091f2.cif
_cod_data_source_block bis(carbene)p2
_cod_depositor_comments
;
The following automatic conversions were performed:

data item '_diffrn_radiation_probe' value 'X-ray' was changed to
'x-ray' in accordance with the
/home/data/users/saulius/crontab/automatic-downloads/rss-feeds/RSC/lib/dictionaries/cif_core.dic
dictionary named 'cif_core.dic' version 2.4.2 last updated on
2011-04-26.

Automatic conversion script
Id: cif_fix_values 8170 2020-07-09 18:12:32Z antanas 

 Adding full bibliography for 1572478--1572481.cif.
;
_cod_original_cell_volume 1824.0(4)
_cod_database_code 1572481
_shelx_shelxl_version_number 2019/1
_shelx_space_group_comment
;
The symmetry employed for this shelxl refinement is uniquely defined
by the following loop, which should always be used as a source of
symmetry information in preference to the above space-group names.
They are only intended as comments.
;
_shelx_estimated_absorpt_t_max 0.982
_shelx_estimated_absorpt_t_min 0.967
_olex2_refinement_description
;
1. Fixed Uiso
 At 1.2 times of:
  All C(H) groups
 At 1.5 times of:
  All C(H,H,H) groups
2. Rigid body (RIGU) restrains
 All non-hydrogen atoms
 with sigma for 1-2 distances of 0.002 and sigma for 1-3 distances of 0.002
3. Same fragment restrains
{P1, P2, N1, N2, C1, C2, C3, C4, C5, C6, C7, C8, C9, C10, C11, C12, C13, C14}
sigma for 1-2: 0.02, 1-3: 0.04
as in
{P1', P2', N1', N2', C1', C2', C3', C4', C5', C6', C7', C8', C9', C10', C11',
C12', C13', C14'}
4. Others
 Sof(P1')=Sof(P2')=Sof(N1')=Sof(N2')=Sof(C1')=Sof(H1')=Sof(C2')=Sof(H2')=
 Sof(C3')=Sof(H3'A)=Sof(H3'B)=Sof(H3'C)=Sof(C4')=Sof(H4')=Sof(C5')=Sof(H5'A)=
 Sof(H5'B)=Sof(H5'C)=Sof(C6')=Sof(H6'A)=Sof(H6'B)=Sof(H6'C)=Sof(C7')=Sof(H7')=
 Sof(C8')=Sof(H8'A)=Sof(H8'B)=Sof(H8'C)=Sof(C9')=Sof(H9'A)=Sof(H9'B)=Sof(H9'C)=
 Sof(C10')=Sof(H10')=Sof(C11')=Sof(H11D)=Sof(H11E)=Sof(H11F)=Sof(C12')=
 Sof(H12D)=Sof(H12E)=Sof(H12F)=Sof(C13')=Sof(H13')=Sof(C14')=Sof(H14D)=
 Sof(H14E)=Sof(H14F)=1-FVAR(1)
 Sof(P1)=Sof(P2)=Sof(N1)=Sof(N2)=Sof(C1)=Sof(H1)=Sof(C2)=Sof(H2)=Sof(C3)=
 Sof(H3A)=Sof(H3B)=Sof(H3C)=Sof(C4)=Sof(H4)=Sof(C5)=Sof(H5A)=Sof(H5B)=Sof(H5C)=
 Sof(C6)=Sof(H6A)=Sof(H6B)=Sof(H6C)=Sof(C7)=Sof(H7)=Sof(C8)=Sof(H8A)=Sof(H8B)=
 Sof(H8C)=Sof(C9)=Sof(H9A)=Sof(H9B)=Sof(H9C)=Sof(C10)=Sof(H10)=Sof(C11)=
 Sof(H11A)=Sof(H11B)=Sof(H11C)=Sof(C12)=Sof(H12A)=Sof(H12B)=Sof(H12C)=Sof(C13)=
 Sof(H13)=Sof(C14)=Sof(H14A)=Sof(H14B)=Sof(H14C)=FVAR(1)
5.a Ternary CH refined with riding coordinates:
 C4(H4), C7(H7), C10(H10), C13(H13), C4'(H4'), C7'(H7'), C10'(H10'), C13'(H13')
5.b Aromatic/amide H refined with riding coordinates:
 C1'(H1'), C2'(H2')
5.c Idealised Me refined as rotating group:
 C3(H3A,H3B,H3C), C5(H5A,H5B,H5C), C6(H6A,H6B,H6C), C8(H8A,H8B,H8C), C9(H9A,
 H9B,H9C), C11(H11A,H11B,H11C), C12(H12A,H12B,H12C), C14(H14A,H14B,H14C),
 C3'(H3'A,H3'B,H3'C), C5'(H5'A,H5'B,H5'C), C6'(H6'A,H6'B,H6'C), C8'(H8'A,H8'B,
 H8'C), C9'(H9'A,H9'B,H9'C), C11'(H11D,H11E,H11F), C12'(H12D,H12E,H12F),
 C14'(H14D,H14E,H14F)
;
_olex2_submission_special_instructions 'No special instructions were received'

loop_
_space_group_symop_operation_xyz
'x, y, z'
'-x+1/2, y+1/2, -z+1/2'
'-x, -y, -z'
'x-1/2, -y-1/2, z-1/2'

loop_
_atom_site_label
_atom_site_type_symbol
_atom_site_fract_x
_atom_site_fract_y
_atom_site_fract_z
_atom_site_U_iso_or_equiv
_atom_site_adp_type
_atom_site_occupancy
_atom_site_site_symmetry_order
_atom_site_calc_flag
_atom_site_refinement_flags_posn
_atom_site_refinement_flags_adp
_atom_site_refinement_flags_occupancy
_atom_site_disorder_assembly
_atom_site_disorder_group
P1 P 0.47740(6) 0.66921(6) 0.79163(5) 0.0307(2) Uani 0.6836(12) 1 d D . P A 1
P2 P 0.51163(6) 0.57415(6) 0.67535(5) 0.0298(2) Uani 0.6836(12) 1 d D . P A 1
N1 N 0.3024(4) 0.8407(5) 0.7366(4) 0.0416(12) Uani 0.6836(12) 1 d D . P A 1
N2 N 0.6957(6) 0.4103(6) 0.7304(4) 0.0356(11) Uani 0.6836(12) 1 d D . P A 1
C1 C 0.3611(4) 0.7544(4) 0.7129(3) 0.0325(9) Uani 0.6836(12) 1 d D . P A 1
H1 H 0.333(3) 0.740(3) 0.640(2) 0.039 Uiso 0.6836(12) 1 d . U P A 1
C2 C 0.6308(5) 0.4908(5) 0.7544(3) 0.0281(10) Uani 0.6836(12) 1 d D . P A 1
H2 H 0.658(3) 0.500(2) 0.827(2) 0.034 Uiso 0.6836(12) 1 d . U P A 1
C3 C 0.2367(9) 0.9671(8) 0.5925(8) 0.065(2) Uani 0.6836(12) 1 d D . P A 1
H3A H 0.305790 1.017157 0.632819 0.097 Uiso 0.6836(12) 1 calc R U P A 1
H3B H 0.167165 1.013436 0.547147 0.097 Uiso 0.6836(12) 1 calc R U P A 1
H3C H 0.264630 0.914995 0.552893 0.097 Uiso 0.6836(12) 1 calc R U P A 1
C4 C 0.1940(3) 0.8979(3) 0.6618(3) 0.0467(8) Uani 0.6836(12) 1 d D . P A 1
H4 H 0.161298 0.952761 0.698093 0.056 Uiso 0.6836(12) 1 calc R U P A 1
C5 C 0.0896(5) 0.8143(8) 0.6048(7) 0.0691(18) Uani 0.6836(12) 1 d D . P A 1
H5A H 0.120119 0.757886 0.570233 0.104 Uiso 0.6836(12) 1 calc R U P A 1
H5B H 0.019123 0.856089 0.555313 0.104 Uiso 0.6836(12) 1 calc R U P A 1
H5C H 0.062561 0.775218 0.652200 0.104 Uiso 0.6836(12) 1 calc R U P A 1
C6 C 0.3676(7) 0.9984(5) 0.8569(5) 0.0599(14) Uani 0.6836(12) 1 d D . P A 1
H6A H 0.423113 1.018536 0.823820 0.090 Uiso 0.6836(12) 1 calc R U P A 1
H6B H 0.408311 1.016950 0.928583 0.090 Uiso 0.6836(12) 1 calc R U P A 1
H6C H 0.289727 1.041754 0.826305 0.090 Uiso 0.6836(12) 1 calc R U P A 1
C7 C 0.3393(4) 0.8718(4) 0.8444(3) 0.0647(10) Uani 0.6836(12) 1 d D . P A 1
H7 H 0.419387 0.831115 0.883379 0.078 Uiso 0.6836(12) 1 calc R U P A 1
C8 C 0.2491(5) 0.8337(5) 0.8857(4) 0.0709(15) Uani 0.6836(12) 1 d D . P A 1
H8A H 0.170854 0.876014 0.853097 0.106 Uiso 0.6836(12) 1 calc R U P A 1
H8B H 0.283562 0.848206 0.958280 0.106 Uiso 0.6836(12) 1 calc R U P A 1
H8C H 0.233227 0.751806 0.873268 0.106 Uiso 0.6836(12) 1 calc R U P A 1
C9 C 0.7754(10) 0.4191(9) 0.5937(7) 0.0468(19) Uani 0.6836(12) 1 d D . P A 1
H9A H 0.800245 0.498252 0.613998 0.070 Uiso 0.6836(12) 1 calc R U P A 1
H9B H 0.748050 0.412011 0.520795 0.070 Uiso 0.6836(12) 1 calc R U P A 1
H9C H 0.846499 0.368276 0.627620 0.070 Uiso 0.6836(12) 1 calc R U P A 1
C10 C 0.6687(3) 0.3862(2) 0.6230(2) 0.0335(6) Uani 0.6836(12) 1 d D . P A 1
H10 H 0.594321 0.432758 0.580998 0.040 Uiso 0.6836(12) 1 calc R U P A 1
C11 C 0.6357(7) 0.2616(6) 0.5981(6) 0.0475(15) Uani 0.6836(12) 1 d D . P A 1
H11A H 0.709383 0.214161 0.633514 0.071 Uiso 0.6836(12) 1 calc R U P A 1
H11B H 0.607334 0.250036 0.525434 0.071 Uiso 0.6836(12) 1 calc R U P A 1
H11C H 0.568981 0.239864 0.619097 0.071 Uiso 0.6836(12) 1 calc R U P A 1
C12 C 0.9021(6) 0.4353(9) 0.8724(7) 0.061(2) Uani 0.6836(12) 1 d D . P A 1
H12A H 0.933761 0.477631 0.829422 0.091 Uiso 0.6836(12) 1 calc R U P A 1
H12B H 0.970554 0.392836 0.923355 0.091 Uiso 0.6836(12) 1 calc R U P A 1
H12C H 0.866625 0.488956 0.905571 0.091 Uiso 0.6836(12) 1 calc R U P A 1
C13 C 0.8010(3) 0.3517(3) 0.8082(2) 0.0388(7) Uani 0.6836(12) 1 d D . P A 1
H13 H 0.838800 0.298794 0.774144 0.047 Uiso 0.6836(12) 1 calc R U P A 1
C14 C 0.7522(8) 0.2793(7) 0.8731(6) 0.0602(18) Uani 0.6836(12) 1 d D . P A 1
H14A H 0.716002 0.329602 0.908140 0.090 Uiso 0.6836(12) 1 calc R U P A 1
H14B H 0.821250 0.235848 0.922405 0.090 Uiso 0.6836(12) 1 calc R U P A 1
H14C H 0.688220 0.226364 0.829911 0.090 Uiso 0.6836(12) 1 calc R U P A 1
P1' P 0.41735(14) 0.66833(13) 0.67690(12) 0.0316(5) Uani 0.3164(12) 1 d D . P A 2
P2' P 0.56784(14) 0.58140(13) 0.79666(12) 0.0325(5) Uani 0.3164(12) 1 d D . P A 2
N1' N 0.2707(10) 0.8235(11) 0.7262(9) 0.040(2) Uani 0.3164(12) 1 d D . P A 2
N2' N 0.7111(14) 0.4264(14) 0.7452(11) 0.042(2) Uani 0.3164(12) 1 d D . P A 2
C1' C 0.3678(9) 0.7522(9) 0.7505(6) 0.030(2) Uani 0.3164(12) 1 d D . P A 2
H1' H 0.417956 0.747273 0.820487 0.036 Uiso 0.3164(12) 1 calc R U P A 2
C2' C 0.6159(12) 0.5003(11) 0.7213(7) 0.031(2) Uani 0.3164(12) 1 d D . P A 2
H2' H 0.567572 0.508784 0.651275 0.037 Uiso 0.3164(12) 1 calc R U P A 2
C3' C 0.1920(10) 0.8139(12) 0.8568(8) 0.064(3) Uani 0.3164(12) 1 d D . P A 2
H3'A H 0.117857 0.775535 0.808243 0.095 Uiso 0.3164(12) 1 calc R U P A 2
H3'B H 0.168833 0.858571 0.903758 0.095 Uiso 0.3164(12) 1 calc R U P A 2
H3'C H 0.254457 0.756609 0.894228 0.095 Uiso 0.3164(12) 1 calc R U P A 2
C4' C 0.2485(6) 0.8969(6) 0.7987(4) 0.0435(15) Uani 0.3164(12) 1 d D . P A 2
H4' H 0.184027 0.954983 0.761116 0.052 Uiso 0.3164(12) 1 calc R U P A 2
C5' C 0.3619(14) 0.9583(13) 0.8736(11) 0.077(4) Uani 0.3164(12) 1 d D . P A 2
H5'A H 0.432935 0.905663 0.898301 0.115 Uiso 0.3164(12) 1 calc R U P A 2
H5'B H 0.343942 0.985485 0.930117 0.115 Uiso 0.3164(12) 1 calc R U P A 2
H5'C H 0.382164 1.023590 0.840591 0.115 Uiso 0.3164(12) 1 calc R U P A 2
C6' C 0.0590(11) 0.8256(16) 0.5929(14) 0.056(3) Uani 0.3164(12) 1 d D . P A 2
H6'A H 0.049842 0.749744 0.617585 0.084 Uiso 0.3164(12) 1 calc R U P A 2
H6'B H 0.009818 0.829514 0.520193 0.084 Uiso 0.3164(12) 1 calc R U P A 2
H6'C H 0.029331 0.883767 0.626564 0.084 Uiso 0.3164(12) 1 calc R U P A 2
C7' C 0.1966(6) 0.8473(7) 0.6153(5) 0.0445(15) Uani 0.3164(12) 1 d D . P A 2
H7' H 0.222952 0.790828 0.575995 0.053 Uiso 0.3164(12) 1 calc R U P A 2
C8' C 0.2077(18) 0.9632(15) 0.5788(15) 0.048(3) Uani 0.3164(12) 1 d D . P A 2
H8'A H 0.188010 1.020320 0.619548 0.072 Uiso 0.3164(12) 1 calc R U P A 2
H8'B H 0.149344 0.970888 0.508386 0.072 Uiso 0.3164(12) 1 calc R U P A 2
H8'C H 0.293097 0.975027 0.584461 0.072 Uiso 0.3164(12) 1 calc R U P A 2
C9' C 0.7805(19) 0.2988(17) 0.8955(15) 0.064(4) Uani 0.3164(12) 1 d D . P A 2
H9'A H 0.691738 0.284269 0.877579 0.096 Uiso 0.3164(12) 1 calc R U P A 2
H9'B H 0.825072 0.299420 0.968789 0.096 Uiso 0.3164(12) 1 calc R U P A 2
H9'C H 0.814750 0.238536 0.867143 0.096 Uiso 0.3164(12) 1 calc R U P A 2
C10' C 0.7958(8) 0.4115(8) 0.8543(6) 0.0611(19) Uani 0.3164(12) 1 d D . P A 2
H10' H 0.773408 0.471747 0.892892 0.073 Uiso 0.3164(12) 1 calc R U P A 2
C11' C 0.9280(13) 0.4360(19) 0.8644(16) 0.050(3) Uani 0.3164(12) 1 d D . P A 2
H11D H 0.960679 0.369029 0.842477 0.075 Uiso 0.3164(12) 1 calc R U P A 2
H11E H 0.981141 0.452867 0.934774 0.075 Uiso 0.3164(12) 1 calc R U P A 2
H11F H 0.927181 0.501774 0.822464 0.075 Uiso 0.3164(12) 1 calc R U P A 2
C12' C 0.6238(15) 0.2816(14) 0.6143(13) 0.051(3) Uani 0.3164(12) 1 d D . P A 2
H12D H 0.606371 0.230886 0.660756 0.076 Uiso 0.3164(12) 1 calc R U P A 2
H12E H 0.641153 0.235802 0.565026 0.076 Uiso 0.3164(12) 1 calc R U P A 2
H12F H 0.551182 0.330539 0.579410 0.076 Uiso 0.3164(12) 1 calc R U P A 2
C13' C 0.7367(7) 0.3559(6) 0.6731(6) 0.0437(15) Uani 0.3164(12) 1 d D . P A 2
H13' H 0.807584 0.303919 0.711809 0.052 Uiso 0.3164(12) 1 calc R U P A 2
C14' C 0.779(2) 0.434(2) 0.6084(17) 0.050(4) Uani 0.3164(12) 1 d D . P A 2
H14D H 0.718068 0.495039 0.579585 0.075 Uiso 0.3164(12) 1 calc R U P A 2
H14E H 0.786912 0.389248 0.554103 0.075 Uiso 0.3164(12) 1 calc R U P A 2
H14F H 0.860484 0.467474 0.650142 0.075 Uiso 0.3164(12) 1 calc R U P A 2

loop_
_atom_site_aniso_label
_atom_site_aniso_U_11
_atom_site_aniso_U_22
_atom_site_aniso_U_33
_atom_site_aniso_U_23
_atom_site_aniso_U_13
_atom_site_aniso_U_12
P1 0.0281(4) 0.0292(4) 0.0338(4) 0.0040(3) 0.0116(3) 0.0062(3)
P2 0.0260(4) 0.0271(4) 0.0320(4) 0.0032(3) 0.0072(3) 0.0048(3)
N1 0.045(2) 0.046(2) 0.0343(17) 0.0082(13) 0.0165(16) 0.023(2)
N2 0.0394(19) 0.036(2) 0.0274(18) 0.0024(13) 0.0088(14) 0.0163(17)
C1 0.0312(16) 0.0338(16) 0.034(2) 0.0053(18) 0.0148(19) 0.0061(13)
C2 0.0281(18) 0.0269(16) 0.027(2) 0.0040(18) 0.0088(19) 0.0040(13)
C3 0.063(5) 0.072(3) 0.062(4) 0.031(3) 0.027(4) 0.032(3)
C4 0.0455(17) 0.0509(18) 0.0416(17) 0.0094(15) 0.0153(14) 0.0278(14)
C5 0.044(3) 0.067(3) 0.079(4) 0.009(2) 0.007(3) 0.026(2)
C6 0.062(3) 0.065(3) 0.047(2) 0.003(2) 0.0158(19) 0.024(2)
C7 0.084(3) 0.069(2) 0.0375(17) 0.0069(15) 0.0209(17) 0.0408(19)
C8 0.106(4) 0.064(3) 0.053(3) 0.008(2) 0.043(3) 0.021(3)
C9 0.055(3) 0.053(4) 0.033(3) -0.005(3) 0.018(2) -0.013(3)
C10 0.0380(15) 0.0348(15) 0.0248(13) -0.0020(11) 0.0097(12) 0.0046(13)
C11 0.059(3) 0.043(2) 0.043(3) -0.0107(19) 0.022(2) -0.012(2)
C12 0.047(3) 0.063(3) 0.055(4) -0.007(2) 0.002(2) 0.024(2)
C13 0.0446(15) 0.0418(15) 0.0268(14) 0.0021(12) 0.0109(12) 0.0236(13)
C14 0.067(4) 0.073(3) 0.047(4) 0.028(3) 0.029(3) 0.038(3)
P1' 0.0301(8) 0.0324(8) 0.0313(9) -0.0025(6) 0.0112(6) 0.0025(6)
P2' 0.0328(8) 0.0300(8) 0.0340(9) 0.0006(6) 0.0128(7) 0.0049(6)
N1' 0.037(4) 0.054(4) 0.030(3) -0.005(2) 0.014(2) 0.015(3)
N2' 0.046(4) 0.046(4) 0.031(3) -0.004(2) 0.012(3) 0.014(3)
C1' 0.032(3) 0.031(3) 0.030(4) -0.001(3) 0.016(3) 0.002(2)
C2' 0.034(4) 0.031(4) 0.027(4) 0.000(3) 0.012(3) -0.001(3)
C3' 0.078(6) 0.083(6) 0.040(5) 0.018(4) 0.034(5) 0.038(5)
C4' 0.048(3) 0.056(3) 0.024(2) 0.004(2) 0.011(2) 0.033(3)
C5' 0.069(5) 0.089(9) 0.059(6) -0.022(6) 0.011(4) 0.023(5)
C6' 0.044(4) 0.054(6) 0.058(6) -0.001(4) 0.009(4) 0.009(4)
C7' 0.045(3) 0.057(4) 0.027(3) -0.001(2) 0.010(2) 0.014(3)
C8' 0.040(7) 0.061(5) 0.034(4) 0.003(3) 0.006(4) 0.007(4)
C9' 0.054(7) 0.087(6) 0.043(7) 0.014(5) 0.010(5) 0.017(4)
C10' 0.058(4) 0.084(5) 0.036(3) 0.005(3) 0.012(3) 0.025(3)
C11' 0.055(5) 0.055(6) 0.037(5) -0.012(4) 0.015(4) 0.019(4)
C12' 0.058(5) 0.054(6) 0.047(6) -0.022(4) 0.028(4) 0.001(4)
C13' 0.048(3) 0.043(3) 0.041(3) -0.006(3) 0.018(3) 0.008(3)
C14' 0.067(8) 0.049(6) 0.039(6) -0.010(5) 0.026(6) 0.002(5)

loop_
_atom_type_symbol
_atom_type_description
_atom_type_scat_dispersion_real
_atom_type_scat_dispersion_imag
_atom_type_scat_source
C C 0.0033 0.0016 'International Tables Vol C Tables 4.2.6.8 and 6.1.1.4'
H H 0.0000 0.0000 'International Tables Vol C Tables 4.2.6.8 and 6.1.1.4'
N N 0.0061 0.0033 'International Tables Vol C Tables 4.2.6.8 and 6.1.1.4'
P P 0.1023 0.0942 'International Tables Vol C Tables 4.2.6.8 and 6.1.1.4'

loop_
_geom_angle_atom_site_label_1
_geom_angle_atom_site_label_2
_geom_angle_atom_site_label_3
_geom_angle
_geom_angle_site_symmetry_1
_geom_angle_site_symmetry_3
_geom_angle_publ_flag
C1 P1 P2 97.15(15) . . ?
C2 P2 P1 97.18(16) . . ?
C1 N1 C4 122.4(5) . . ?
C1 N1 C7 119.4(4) . . ?
C4 N1 C7 117.9(4) . . ?
C2 N2 C10 120.1(4) . . ?
C2 N2 C13 121.2(5) . . ?
C13 N2 C10 118.6(4) . . ?
P1 C1 H1 116.7(18) . . ?
N1 C1 P1 128.4(4) . . ?
N1 C1 H1 114.8(18) . . ?
P2 C2 H2 119.3(17) . . ?
N2 C2 P2 128.4(4) . . ?
N2 C2 H2 112.4(17) . . ?
H3A C3 H3B 109.5 . . ?
H3A C3 H3C 109.5 . . ?
H3B C3 H3C 109.5 . . ?
C4 C3 H3A 109.5 . . ?
C4 C3 H3B 109.5 . . ?
C4 C3 H3C 109.5 . . ?
N1 C4 C3 108.5(5) . . ?
N1 C4 H4 107.7 . . ?
N1 C4 C5 112.2(4) . . ?
C3 C4 H4 107.7 . . ?
C5 C4 C3 112.7(6) . . ?
C5 C4 H4 107.7 . . ?
C4 C5 H5A 109.5 . . ?
C4 C5 H5B 109.5 . . ?
C4 C5 H5C 109.5 . . ?
H5A C5 H5B 109.5 . . ?
H5A C5 H5C 109.5 . . ?
H5B C5 H5C 109.5 . . ?
H6A C6 H6B 109.5 . . ?
H6A C6 H6C 109.5 . . ?
H6B C6 H6C 109.5 . . ?
C7 C6 H6A 109.5 . . ?
C7 C6 H6B 109.5 . . ?
C7 C6 H6C 109.5 . . ?
N1 C7 C6 108.7(4) . . ?
N1 C7 H7 106.7 . . ?
C6 C7 H7 106.7 . . ?
C8 C7 N1 113.7(4) . . ?
C8 C7 C6 113.9(5) . . ?
C8 C7 H7 106.7 . . ?
C7 C8 H8A 109.5 . . ?
C7 C8 H8B 109.5 . . ?
C7 C8 H8C 109.5 . . ?
H8A C8 H8B 109.5 . . ?
H8A C8 H8C 109.5 . . ?
H8B C8 H8C 109.5 . . ?
H9A C9 H9B 109.5 . . ?
H9A C9 H9C 109.5 . . ?
H9B C9 H9C 109.5 . . ?
C10 C9 H9A 109.5 . . ?
C10 C9 H9B 109.5 . . ?
C10 C9 H9C 109.5 . . ?
N2 C10 C9 113.1(5) . . ?
N2 C10 H10 107.6 . . ?
N2 C10 C11 111.0(5) . . ?
C9 C10 H10 107.6 . . ?
C11 C10 C9 109.6(5) . . ?
C11 C10 H10 107.6 . . ?
C10 C11 H11A 109.5 . . ?
C10 C11 H11B 109.5 . . ?
C10 C11 H11C 109.5 . . ?
H11A C11 H11B 109.5 . . ?
H11A C11 H11C 109.5 . . ?
H11B C11 H11C 109.5 . . ?
H12A C12 H12B 109.5 . . ?
H12A C12 H12C 109.5 . . ?
H12B C12 H12C 109.5 . . ?
C13 C12 H12A 109.5 . . ?
C13 C12 H12B 109.5 . . ?
C13 C12 H12C 109.5 . . ?
N2 C13 C12 112.0(5) . . ?
N2 C13 H13 108.1 . . ?
N2 C13 C14 109.0(5) . . ?
C12 C13 H13 108.1 . . ?
C12 C13 C14 111.5(5) . . ?
C14 C13 H13 108.1 . . ?
C13 C14 H14A 109.5 . . ?
C13 C14 H14B 109.5 . . ?
C13 C14 H14C 109.5 . . ?
H14A C14 H14B 109.5 . . ?
H14A C14 H14C 109.5 . . ?
H14B C14 H14C 109.5 . . ?
C1' P1' P2' 97.9(3) . . ?
C2' P2' P1' 96.7(3) . . ?
C1' N1' C4' 123.7(9) . . ?
C1' N1' C7' 117.1(9) . . ?
C4' N1' C7' 117.8(8) . . ?
C2' N2' C10' 118.4(10) . . ?
C2' N2' C13' 124.7(11) . . ?
C13' N2' C10' 116.9(9) . . ?
P1' C1' H1' 114.4 . . ?
N1' C1' P1' 131.1(8) . . ?
N1' C1' H1' 114.4 . . ?
P2' C2' H2' 114.9 . . ?
N2' C2' P2' 130.3(9) . . ?
N2' C2' H2' 114.9 . . ?
H3'A C3' H3'B 109.5 . . ?
H3'A C3' H3'C 109.5 . . ?
H3'B C3' H3'C 109.5 . . ?
C4' C3' H3'A 109.5 . . ?
C4' C3' H3'B 109.5 . . ?
C4' C3' H3'C 109.5 . . ?
N1' C4' C3' 104.8(9) . . ?
N1' C4' H4' 108.7 . . ?
N1' C4' C5' 116.0(9) . . ?
C3' C4' H4' 108.7 . . ?
C5' C4' C3' 109.8(8) . . ?
C5' C4' H4' 108.7 . . ?
C4' C5' H5'A 109.5 . . ?
C4' C5' H5'B 109.5 . . ?
C4' C5' H5'C 109.5 . . ?
H5'A C5' H5'B 109.5 . . ?
H5'A C5' H5'C 109.5 . . ?
H5'B C5' H5'C 109.5 . . ?
H6'A C6' H6'B 109.5 . . ?
H6'A C6' H6'C 109.5 . . ?
H6'B C6' H6'C 109.5 . . ?
C7' C6' H6'A 109.5 . . ?
C7' C6' H6'B 109.5 . . ?
C7' C6' H6'C 109.5 . . ?
N1' C7' C6' 107.3(10) . . ?
N1' C7' H7' 108.0 . . ?
C6' C7' H7' 108.0 . . ?
C8' C7' N1' 117.0(10) . . ?
C8' C7' C6' 108.2(11) . . ?
C8' C7' H7' 108.0 . . ?
C7' C8' H8'A 109.5 . . ?
C7' C8' H8'B 109.5 . . ?
C7' C8' H8'C 109.5 . . ?
H8'A C8' H8'B 109.5 . . ?
H8'A C8' H8'C 109.5 . . ?
H8'B C8' H8'C 109.5 . . ?
H9'A C9' H9'B 109.5 . . ?
H9'A C9' H9'C 109.5 . . ?
H9'B C9' H9'C 109.5 . . ?
C10' C9' H9'A 109.5 . . ?
C10' C9' H9'B 109.5 . . ?
C10' C9' H9'C 109.5 . . ?
N2' C10' H10' 107.4 . . ?
N2' C10' C11' 107.1(12) . . ?
C9' C10' N2' 113.1(12) . . ?
C9' C10' H10' 107.4 . . ?
C9' C10' C11' 114.2(12) . . ?
C11' C10' H10' 107.4 . . ?
C10' C11' H11D 109.5 . . ?
C10' C11' H11E 109.5 . . ?
C10' C11' H11F 109.5 . . ?
H11D C11' H11E 109.5 . . ?
H11D C11' H11F 109.5 . . ?
H11E C11' H11F 109.5 . . ?
H12D C12' H12E 109.5 . . ?
H12D C12' H12F 109.5 . . ?
H12E C12' H12F 109.5 . . ?
C13' C12' H12D 109.5 . . ?
C13' C12' H12E 109.5 . . ?
C13' C12' H12F 109.5 . . ?
N2' C13' C12' 110.1(10) . . ?
N2' C13' H13' 107.8 . . ?
N2' C13' C14' 108.4(13) . . ?
C12' C13' H13' 107.8 . . ?
C12' C13' C14' 114.8(12) . . ?
C14' C13' H13' 107.8 . . ?
C13' C14' H14D 109.5 . . ?
C13' C14' H14E 109.5 . . ?
C13' C14' H14F 109.5 . . ?
H14D C14' H14E 109.5 . . ?
H14D C14' H14F 109.5 . . ?
H14E C14' H14F 109.5 . . ?

loop_
_geom_bond_atom_site_label_1
_geom_bond_atom_site_label_2
_geom_bond_distance
_geom_bond_site_symmetry_2
_geom_bond_publ_flag
P1 P2 2.1909(10) . ?
P1 C1 1.704(4) . ?
P2 C2 1.712(4) . ?
N1 C1 1.343(5) . ?
N1 C4 1.459(5) . ?
N1 C7 1.493(7) . ?
N2 C2 1.342(5) . ?
N2 C10 1.490(6) . ?
N2 C13 1.465(6) . ?
C1 H1 0.98(3) . ?
C2 H2 0.98(3) . ?
C3 H3A 0.9800 . ?
C3 H3B 0.9800 . ?
C3 H3C 0.9800 . ?
C3 C4 1.525(9) . ?
C4 H4 1.0000 . ?
C4 C5 1.524(9) . ?
C5 H5A 0.9800 . ?
C5 H5B 0.9800 . ?
C5 H5C 0.9800 . ?
C6 H6A 0.9800 . ?
C6 H6B 0.9800 . ?
C6 H6C 0.9800 . ?
C6 C7 1.514(7) . ?
C7 H7 1.0000 . ?
C7 C8 1.478(7) . ?
C8 H8A 0.9800 . ?
C8 H8B 0.9800 . ?
C8 H8C 0.9800 . ?
C9 H9A 0.9800 . ?
C9 H9B 0.9800 . ?
C9 H9C 0.9800 . ?
C9 C10 1.523(9) . ?
C10 H10 1.0000 . ?
C10 C11 1.516(6) . ?
C11 H11A 0.9800 . ?
C11 H11B 0.9800 . ?
C11 H11C 0.9800 . ?
C12 H12A 0.9800 . ?
C12 H12B 0.9800 . ?
C12 H12C 0.9800 . ?
C12 C13 1.530(9) . ?
C13 H13 1.0000 . ?
C13 C14 1.538(8) . ?
C14 H14A 0.9800 . ?
C14 H14B 0.9800 . ?
C14 H14C 0.9800 . ?
P1' P2' 2.168(2) . ?
P1' C1' 1.716(7) . ?
P2' C2' 1.707(9) . ?
N1' C1' 1.338(11) . ?
N1' C4' 1.461(11) . ?
N1' C7' 1.518(13) . ?
N2' C2' 1.341(12) . ?
N2' C10' 1.504(14) . ?
N2' C13' 1.457(12) . ?
C1' H1' 0.9500 . ?
C2' H2' 0.9500 . ?
C3' H3'A 0.9800 . ?
C3' H3'B 0.9800 . ?
C3' H3'C 0.9800 . ?
C3' C4' 1.596(12) . ?
C4' H4' 1.0000 . ?
C4' C5' 1.517(13) . ?
C5' H5'A 0.9800 . ?
C5' H5'B 0.9800 . ?
C5' H5'C 0.9800 . ?
C6' H6'A 0.9800 . ?
C6' H6'B 0.9800 . ?
C6' H6'C 0.9800 . ?
C6' C7' 1.531(13) . ?
C7' H7' 1.0000 . ?
C7' C8' 1.481(15) . ?
C8' H8'A 0.9800 . ?
C8' H8'B 0.9800 . ?
C8' H8'C 0.9800 . ?
C9' H9'A 0.9800 . ?
C9' H9'B 0.9800 . ?
C9' H9'C 0.9800 . ?
C9' C10' 1.488(16) . ?
C10' H10' 1.0000 . ?
C10' C11' 1.522(13) . ?
C11' H11D 0.9800 . ?
C11' H11E 0.9800 . ?
C11' H11F 0.9800 . ?
C12' H12D 0.9800 . ?
C12' H12E 0.9800 . ?
C12' H12F 0.9800 . ?
C12' C13' 1.525(14) . ?
C13' H13' 1.0000 . ?
C13' C14' 1.533(16) . ?
C14' H14D 0.9800 . ?
C14' H14E 0.9800 . ?
C14' H14F 0.9800 . ?

loop_
_geom_torsion_atom_site_label_1
_geom_torsion_atom_site_label_2
_geom_torsion_atom_site_label_3
_geom_torsion_atom_site_label_4
_geom_torsion
_geom_torsion_site_symmetry_1
_geom_torsion_site_symmetry_2
_geom_torsion_site_symmetry_3
_geom_torsion_site_symmetry_4
_geom_torsion_publ_flag
P1 P2 C2 N2 179.6(7) . . . . ?
P2 P1 C1 N1 -175.0(6) . . . . ?
C1 N1 C4 C3 -69.7(8) . . . . ?
C1 N1 C4 C5 55.5(8) . . . . ?
C1 N1 C7 C6 127.3(6) . . . . ?
C1 N1 C7 C8 -104.8(6) . . . . ?
C2 N2 C10 C9 113.1(8) . . . . ?
C2 N2 C10 C11 -123.2(8) . . . . ?
C2 N2 C13 C12 -57.9(10) . . . . ?
C2 N2 C13 C14 65.9(9) . . . . ?
C4 N1 C1 P1 -172.6(4) . . . . ?
C4 N1 C7 C6 -59.4(7) . . . . ?
C4 N1 C7 C8 68.5(6) . . . . ?
C7 N1 C1 P1 0.5(9) . . . . ?
C7 N1 C4 C3 117.2(7) . . . . ?
C7 N1 C4 C5 -117.7(6) . . . . ?
C10 N2 C2 P2 1.4(12) . . . . ?
C10 N2 C13 C12 116.8(6) . . . . ?
C10 N2 C13 C14 -119.4(7) . . . . ?
C13 N2 C2 P2 176.0(5) . . . . ?
C13 N2 C10 C9 -61.6(9) . . . . ?
C13 N2 C10 C11 62.1(8) . . . . ?
P1' P2' C2' N2' 177.4(17) . . . . ?
P2' P1' C1' N1' -174.8(13) . . . . ?
C1' N1' C4' C3' -77.8(15) . . . . ?
C1' N1' C4' C5' 43.5(18) . . . . ?
C1' N1' C7' C6' 128.4(13) . . . . ?
C1' N1' C7' C8' -109.9(16) . . . . ?
C2' N2' C10' C9' 109(2) . . . . ?
C2' N2' C10' C11' -124.0(18) . . . . ?
C2' N2' C13' C12' -57(2) . . . . ?
C2' N2' C13' C14' 69(2) . . . . ?
C4' N1' C1' P1' -174.2(9) . . . . ?
C4' N1' C7' C6' -64.4(15) . . . . ?
C4' N1' C7' C8' 57.3(16) . . . . ?
C7' N1' C1' P1' -8(2) . . . . ?
C7' N1' C4' C3' 115.9(11) . . . . ?
C7' N1' C4' C5' -122.8(11) . . . . ?
C10' N2' C2' P2' -3(3) . . . . ?
C10' N2' C13' C12' 120.5(15) . . . . ?
C10' N2' C13' C14' -113.2(18) . . . . ?
C13' N2' C2' P2' 175.3(12) . . . . ?
C13' N2' C10' C9' -69(2) . . . . ?
C13' N2' C10' C11' 58(2) . . . . ?
